data_4317136
loop_
_publ_author_name
'Timothy J. Boyle'
'Leigh Anna M. Ottley'
'Sarah M. Hoppe'
'Charles F. Campana'

_publ_contact_author_address
;
Sandia National Laboratories
Advanced Materials Laboratory'
1001 University Boulevard NE'
Albuquerque, NM 87106
;
_publ_contact_author_email
;
tjboyle@sandia.gov
;
_publ_contact_author_fax
;
(505) 272-7336
;
_publ_contact_author_name 'Timothy M. Boyle'
_publ_contact_author_phone
;
(505) 272-7625
;
_publ_section_title
;
 Series of Comparable Dinuclear Group 4 Neo-pentoxide Precursors for
 Production of pH Dependent Group 4 Nanoceramic Morphologies
;
_journal_name_full 'Inorganic Chemistry'
_journal_page_first 10798
_journal_page_last 10808
_journal_paper_doi 10.1021/ic101205d
_journal_volume 49
_journal_year 2010
_chemical_formula_sum 'C45 H99 O9 Zr2'
_chemical_formula_weight 966.68
_chemical_name_common 'ZrOnep Hex'
_space_group_crystal_system monoclinic
_space_group_IT_number 4
_space_group_name_Hall 'P 2yb'
_space_group_name_H-M_alt 'P 1 21 1'
_symmetry_space_group_name_Hall 'P 2yb'
_symmetry_space_group_name_H-M 'P 1 21 1'
_atom_sites_solution_hydrogens geom
_atom_sites_solution_primary direct
_atom_sites_solution_secondary difmap
_cell_angle_alpha 90
_cell_angle_beta 105.945(2)
_cell_angle_gamma 90
_cell_formula_units_Z 2
_cell_length_a 10.7608(15)
_cell_length_b 18.481(3)
_cell_length_c 14.522(2)
_cell_measurement_reflns_used 2209
_cell_measurement_temperature 173.(2)
_cell_measurement_theta_max 22.6657
_cell_measurement_theta_min 2.3747
_cell_volume 2776.9(7)
_computing_cell_refinement 'SAINT V7.68A (Bruker AXS, 2009)'
_computing_data_collection 'SMART (Bruker, 2002)'
_computing_data_reduction 'SAINT V7.68A (Bruker AXS, 2009)'
_computing_molecular_graphics 'APEX2 v2010.9 (Bruker, 2010)'
_computing_publication_material 'APEX2 v2010.9 (Bruker, 2010)'
_computing_structure_refinement 'SHELXL-97 (Sheldrick, 2008)'
_computing_structure_solution 'SHELXS-97 (Sheldrick, 2008)'
_diffrn_ambient_temperature 173.(2)
_diffrn_detector_area_resol_mean 8.3660
_diffrn_measured_fraction_theta_full 0.995
_diffrn_measured_fraction_theta_max 0.995
_diffrn_measurement_device_type 'Bruker SMART APEX CCD'
_diffrn_measurement_method '\w scans'
_diffrn_radiation_monochromator graphite
_diffrn_radiation_type MoK\a
_diffrn_radiation_wavelength 0.71073
_diffrn_reflns_av_R_equivalents 0.0160
_diffrn_reflns_av_sigmaI/netI 0.0223
_diffrn_reflns_limit_h_max 11
_diffrn_reflns_limit_h_min -11
_diffrn_reflns_limit_k_max 20
_diffrn_reflns_limit_k_min -20
_diffrn_reflns_limit_l_max 16
_diffrn_reflns_limit_l_min -16
_diffrn_reflns_number 17052
_diffrn_reflns_theta_full 23.29
_diffrn_reflns_theta_max 23.29
_diffrn_reflns_theta_min 1.83
_diffrn_source 'fine-focus tube'
_diffrn_source_type 'fine-focus tube'
_exptl_absorpt_coefficient_mu 0.419
_exptl_absorpt_correction_T_max 0.564
_exptl_absorpt_correction_T_min 0.356
_exptl_absorpt_correction_type multi-scan
_exptl_absorpt_process_details 'SADABS V2008/1 (Bruker AXS)'
_exptl_crystal_colour colorless
_exptl_crystal_density_diffrn 1.156
_exptl_crystal_density_method 'not measured'
_exptl_crystal_description 'irregular prism'
_exptl_crystal_F_000 1042
_exptl_crystal_size_max 0.250
_exptl_crystal_size_mid 0.220
_exptl_crystal_size_min 0.200
_refine_diff_density_max 3.166
_refine_diff_density_min -0.601
_refine_ls_abs_structure_details 'Flack H D (1983), Acta Cryst. A39, 876-881'
_refine_ls_abs_structure_Flack 0.49(11)
_refine_ls_extinction_method none
_refine_ls_goodness_of_fit_ref 1.739
_refine_ls_hydrogen_treatment constr
_refine_ls_matrix_type full
_refine_ls_number_parameters 308
_refine_ls_number_reflns 7943
_refine_ls_number_restraints 803
_refine_ls_restrained_S_all 1.822
_refine_ls_R_factor_all 0.1214
_refine_ls_R_factor_gt 0.1097
_refine_ls_shift/su_max 5.463
_refine_ls_shift/su_mean 0.445
_refine_ls_structure_factor_coef Fsqd
_refine_ls_weighting_details 'calc w=1/[\s^2^(Fo^2^)+(0.2000P)^2^+0.0000P] where P=(Fo^2^+2Fc^2^)/3'
_refine_ls_weighting_scheme calc
_refine_ls_wR_factor_gt 0.3415
_refine_ls_wR_factor_ref 0.3793
_reflns_number_gt 6702
_reflns_number_total 7943
_reflns_threshold_expression >2sigma(I)
_cod_data_source_file ic101205d_si_003_4.cif
_cod_data_source_block 9nv042s
_cod_database_code 4317136

loop_
_space_group_symop_operation_xyz
'x, y, z'
'-x, y+1/2, -z'

loop_
_atom_site_type_symbol
_atom_site_label
_atom_site_fract_x
_atom_site_fract_y
_atom_site_fract_z
_atom_site_U_iso_or_equiv
_atom_site_adp_type
_atom_site_calc_flag
_atom_site_refinement_flags
_atom_site_occupancy
_atom_site_disorder_assembly
_atom_site_disorder_group
Zr Zr1 0.24322(7) 0.99797(8) 0.43846(5) 0.0544(4) Uani d U 1 . .
Zr Zr2 0.17781(7) 0.99773(9) 0.20638(5) 0.0548(4) Uani d U 1 . .
O O1 0.3502(4) 0.9984(5) 0.3327(3) 0.0403(11) Uani d DU 1 . .
C C1 0.4635(11) 0.9532(7) 0.3356(11) 0.078(3) Uiso d DU 1 . .
H H1A 0.4429 0.9195 0.2805 0.094 Uiso calc R 1 . .
H H1B 0.486 0.9241 0.3951 0.094 Uiso calc R 1 . .
C C2 0.5793(8) 1.0009(6) 0.3319(6) 0.056(2) Uiso d DU 1 . .
C C3 0.551(2) 1.0371(9) 0.2364(9) 0.116(6) Uiso d DU 1 . .
H H3A 0.6224 1.0699 0.2352 0.174 Uiso calc R 1 . .
H H3B 0.4707 1.0647 0.225 0.174 Uiso calc R 1 . .
H H3C 0.5423 1.0004 0.1863 0.174 Uiso calc R 1 . .
C C4 0.6930(15) 0.9462(8) 0.3419(12) 0.110(5) Uiso d DU 1 . .
H H4A 0.7723 0.9727 0.3431 0.166 Uiso calc R 1 . .
H H4B 0.6722 0.9128 0.2873 0.166 Uiso calc R 1 . .
H H4C 0.7057 0.9187 0.4015 0.166 Uiso calc R 1 . .
C C5 0.6134(16) 1.0511(8) 0.4139(10) 0.099(5) Uiso d DU 1 . .
H H5A 0.7022 1.0682 0.4233 0.148 Uiso calc R 1 . .
H H5B 0.6065 1.026 0.4717 0.148 Uiso calc R 1 . .
H H5C 0.5541 1.0925 0.4011 0.148 Uiso calc R 1 . .
O O2 0.1446(8) 1.0697(5) 0.3293(6) 0.0555(19) Uani d DU 1 . .
C C6 0.0188(12) 1.0982(6) 0.3178(12) 0.082(4) Uiso d DU 1 . .
H H6A -0.0148 1.0819 0.3713 0.098 Uiso calc R 1 . .
H H6B -0.0401 1.0803 0.2572 0.098 Uiso calc R 1 . .
C C7 0.0238(12) 1.1800(6) 0.3163(9) 0.068(4) Uiso d DU 1 . .
C C8 0.115(2) 1.2050(12) 0.4111(13) 0.141(9) Uiso d DU 1 . .
H H8A 0.0723 1.2421 0.4397 0.211 Uiso calc R 1 . .
H H8B 0.1937 1.2252 0.3996 0.211 Uiso calc R 1 . .
H H8C 0.1379 1.1637 0.4549 0.211 Uiso calc R 1 . .
C C9 -0.1140(17) 1.2076(13) 0.3080(18) 0.146(9) Uiso d DU 1 . .
H H9A -0.1558 1.1757 0.3446 0.219 Uiso calc R 1 . .
H H9B -0.1643 1.2077 0.2406 0.219 Uiso calc R 1 . .
H H9C -0.1096 1.2568 0.3337 0.219 Uiso calc R 1 . .
C C10 0.076(2) 1.2106(11) 0.2379(13) 0.117(7) Uiso d DU 1 . .
H H10A 0.0703 1.2635 0.2384 0.176 Uiso calc R 1 . .
H H19B 0.0245 1.1922 0.1758 0.176 Uiso calc R 1 . .
H H10C 0.1661 1.1959 0.2487 0.176 Uiso calc R 1 . .
O O3 0.1444(7) 0.9259(5) 0.3237(5) 0.0496(16) Uani d DU 1 . .
C C11 0.0294(16) 0.8907(7) 0.3307(16) 0.110(7) Uiso d DU 1 . .
H H11B -0.0429 0.908 0.2771 0.132 Uiso calc R 1 . .
H H11C 0.0115 0.9069 0.3908 0.132 Uiso calc R 1 . .
C C12 0.0271(11) 0.8067(6) 0.3294(9) 0.071(4) Uiso d DU 1 . .
C C13 0.1216(17) 0.7836(10) 0.4210(11) 0.109(6) Uiso d DU 1 . .
H H13A 0.093 0.7378 0.4425 0.164 Uiso calc R 1 . .
H H13B 0.1267 0.8208 0.47 0.164 Uiso calc R 1 . .
H H13C 0.207 0.777 0.4104 0.164 Uiso calc R 1 . .
C C14 -0.1104(13) 0.7850(9) 0.3203(13) 0.096(5) Uiso d DU 1 . .
H H14A -0.1459 0.7603 0.259 0.144 Uiso calc R 1 . .
H H14B -0.162 0.8282 0.3231 0.144 Uiso calc R 1 . .
H H14C -0.1129 0.7523 0.3729 0.144 Uiso calc R 1 . .
C C15 0.0618(17) 0.7852(9) 0.2386(10) 0.092(5) Uiso d DU 1 . .
H H15A 0.1199 0.7433 0.2518 0.138 Uiso calc R 1 . .
H H15B 0.105 0.8257 0.2166 0.138 Uiso calc R 1 . .
H H15C -0.0171 0.7726 0.1888 0.138 Uiso calc R 1 . .
O O4 0.1169(5) 0.9971(6) 0.5105(4) 0.0502(14) Uani d DU 1 . .
C C16 0.0133(12) 1.0262(7) 0.5464(9) 0.075(4) Uiso d DU 1 . .
H H16A -0.0709 1.0164 0.4993 0.09 Uiso calc R 1 . .
H H16B 0.0235 1.0792 0.5539 0.09 Uiso calc R 1 . .
C C17 0.0140(8) 0.9929(6) 0.6412(6) 0.059(2) Uiso d DU 1 . .
C C18 0.013(2) 0.9110(7) 0.6318(15) 0.117(6) Uiso d DU 1 . .
H H18A 0.0943 0.8947 0.6213 0.175 Uiso calc R 1 . .
H H18B -0.0593 0.8964 0.5775 0.175 Uiso calc R 1 . .
H H18C 0.0021 0.8891 0.6907 0.175 Uiso calc R 1 . .
C C19 -0.1067(16) 1.0177(10) 0.6671(14) 0.125(7) Uiso d DU 1 . .
H H19A -0.1812 0.9896 0.6306 0.188 Uiso calc R 1 . .
H H19B -0.1215 1.0692 0.6517 0.188 Uiso calc R 1 . .
H H19C -0.0953 1.0105 0.7358 0.188 Uiso calc R 1 . .
C C20 0.1385(12) 1.0120(8) 0.7173(10) 0.089(4) Uiso d DU 1 . .
H H20A 0.2054 0.9763 0.716 0.134 Uiso calc R 1 . .
H H20B 0.1227 1.0118 0.7806 0.134 Uiso calc R 1 . .
H H20C 0.1676 1.0602 0.7042 0.134 Uiso calc R 1 . .
O O5 0.3604(8) 0.9193(5) 0.5194(6) 0.061(2) Uani d DU 1 . .
C C21 0.4842(18) 0.8903(14) 0.5650(14) 0.158(10) Uiso d DU 1 . .
H H21A 0.5473 0.9305 0.5778 0.19 Uiso calc R 1 . .
H H21B 0.5087 0.857 0.5194 0.19 Uiso calc R 1 . .
C C22 0.4974(13) 0.8502(7) 0.6569(9) 0.073(4) Uiso d DU 1 . .
C C23 0.631(2) 0.8154(19) 0.689(2) 0.227(16) Uiso d DU 1 . .
H H23A 0.6969 0.8532 0.7069 0.341 Uiso calc R 1 . .
H H23B 0.6457 0.7864 0.6366 0.341 Uiso calc R 1 . .
H H23C 0.6356 0.7841 0.7444 0.341 Uiso calc R 1 . .
C C24 0.468(3) 0.8985(14) 0.7323(17) 0.167(11) Uiso d DU 1 . .
H H24A 0.488 0.8728 0.7936 0.25 Uiso calc R 1 . .
H H24B 0.3763 0.9117 0.7129 0.25 Uiso calc R 1 . .
H H24C 0.5209 0.9425 0.7392 0.25 Uiso calc R 1 . .
C C25 0.411(3) 0.7830(16) 0.643(3) 0.32(3) Uiso d DU 1 . .
H H25A 0.4618 0.7413 0.6735 0.485 Uiso calc R 1 . .
H H25B 0.3762 0.7734 0.5738 0.485 Uiso calc R 1 . .
H H25C 0.3395 0.7913 0.671 0.485 Uiso calc R 1 . .
O O6 0.3613(10) 1.0798(5) 0.5160(6) 0.068(3) Uani d DU 1 . .
C C26 0.3586(16) 1.1032(10) 0.6090(11) 0.116(6) Uiso d DU 1 . .
H H28B 0.3631 1.0606 0.6511 0.139 Uiso calc R 1 . .
H H26C 0.2763 1.1287 0.6046 0.139 Uiso calc R 1 . .
C C27 0.4710(10) 1.1532(5) 0.6516(8) 0.052(3) Uiso d DU 1 . .
C C28 0.456(3) 1.2177(12) 0.5823(19) 0.190(13) Uiso d DU 1 . .
H H28A 0.394 1.2051 0.5211 0.285 Uiso calc R 1 . .
H H28B 0.5395 1.2294 0.5718 0.285 Uiso calc R 1 . .
H H28C 0.4234 1.2597 0.6099 0.285 Uiso calc R 1 . .
C C29 0.5991(17) 1.1172(13) 0.6651(18) 0.152(9) Uiso d DU 1 . .
H H29A 0.6655 1.154 0.6677 0.227 Uiso calc R 1 . .
H H29B 0.595 1.0844 0.6114 0.227 Uiso calc R 1 . .
H H29C 0.6207 1.0897 0.7251 0.227 Uiso calc R 1 . .
C C30 0.449(3) 1.1928(16) 0.7382(16) 0.213(15) Uiso d DU 1 . .
H H30A 0.4645 1.2447 0.733 0.319 Uiso calc R 1 . .
H H30B 0.5077 1.1738 0.7971 0.319 Uiso calc R 1 . .
H H30C 0.3591 1.1854 0.7401 0.319 Uiso calc R 1 . .
O O7 -0.0066(6) 1.0016(11) 0.1400(5) 0.112(4) Uani d DU 1 . .
C C31 -0.1332(14) 1.0356(9) 0.1090(10) 0.109(5) Uiso d DU 1 . .
H H31A -0.1237 1.0886 0.1041 0.13 Uiso calc R 1 . .
H H31B -0.1828 1.0257 0.1558 0.13 Uiso calc R 1 . .
C C32 -0.2041(9) 1.0041(7) 0.0109(7) 0.068(3) Uiso d DU 1 . .
C C33 -0.193(3) 0.9231(9) 0.022(2) 0.198(15) Uiso d DU 1 . .
H H33A -0.2799 0.9016 0.0042 0.297 Uiso calc R 1 . .
H H33B -0.15 0.9112 0.0893 0.297 Uiso calc R 1 . .
H H33C -0.1429 0.9038 -0.019 0.297 Uiso calc R 1 . .
C C34 -0.3447(13) 1.0290(11) -0.0116(14) 0.119(6) Uiso d DU 1 . .
H H34A -0.402 0.9885 -0.0382 0.178 Uiso calc R 1 . .
H H34B -0.3593 1.0685 -0.0584 0.178 Uiso calc R 1 . .
H H34C -0.363 1.046 0.0472 0.178 Uiso calc R 1 . .
C C35 -0.1436(17) 1.0229(9) -0.0686(11) 0.099(5) Uiso d DU 1 . .
H H35A -0.2045 1.0116 -0.1306 0.149 Uiso calc R 1 . .
H H35B -0.0643 0.9947 -0.0608 0.149 Uiso calc R 1 . .
H H35C -0.1228 1.0747 -0.0658 0.149 Uiso calc R 1 . .
O O8 0.2338(12) 1.0809(6) 0.1409(8) 0.082(3) Uani d DU 1 . .
C C36 0.327(2) 1.123(2) 0.108(2) 0.32(3) Uiso d DU 1 . .
H H36A 0.3974 1.0911 0.1012 0.388 Uiso calc R 1 . .
H H36B 0.3649 1.1604 0.1567 0.388 Uiso calc R 1 . .
C C37 0.2651(14) 1.1591(7) 0.0143(11) 0.082(5) Uiso d DU 1 . .
C C38 0.1378(18) 1.1969(13) 0.0149(19) 0.152(9) Uiso d DU 1 . .
H H38A 0.0716 1.1604 0.0144 0.228 Uiso calc R 1 . .
H H38B 0.1092 1.2276 -0.042 0.228 Uiso calc R 1 . .
H H38C 0.1517 1.2267 0.0726 0.228 Uiso calc R 1 . .
C C39 0.228(3) 1.1079(15) -0.0704(19) 0.223(17) Uiso d DU 1 . .
H H39A 0.2021 1.0612 -0.0496 0.335 Uiso calc R 1 . .
H H39B 0.302 1.101 -0.0965 0.335 Uiso calc R 1 . .
H H39C 0.1556 1.1285 -0.12 0.335 Uiso calc R 1 . .
C C40 0.345(2) 1.2223(12) -0.0033(19) 0.166(10) Uiso d DU 1 . .
H H40A 0.3989 1.2067 -0.0443 0.248 Uiso calc R 1 . .
H H40B 0.4007 1.2397 0.058 0.248 Uiso calc R 1 . .
H H40C 0.2877 1.2614 -0.035 0.248 Uiso calc R 1 . .
O O9 0.2369(11) 0.9198(6) 0.1417(7) 0.075(2) Uani d DU 1 . .
C C41 0.271(3) 0.8487(11) 0.1165(13) 0.171(12) Uiso d DU 1 . .
H H41A 0.209 0.8133 0.1297 0.205 Uiso calc R 1 . .
H H41B 0.3579 0.8363 0.1576 0.205 Uiso calc R 1 . .
C C42 0.2710(11) 0.8422(5) 0.0138(8) 0.051(3) Uiso d DU 1 . .
C C43 0.1420(18) 0.8649(17) -0.0500(18) 0.179(13) Uiso d DU 1 . .
H H43A 0.073 0.843 -0.0271 0.268 Uiso calc R 1 . .
H H43B 0.1341 0.8487 -0.1156 0.268 Uiso calc R 1 . .
H H43C 0.1346 0.9177 -0.0489 0.268 Uiso calc R 1 . .
C C44 0.326(4) 0.7745(13) -0.019(3) 0.25(2) Uiso d DU 1 . .
H H44A 0.2779 0.7321 -0.0078 0.369 Uiso calc R 1 . .
H H44B 0.4173 0.7694 0.0164 0.369 Uiso calc R 1 . .
H H44C 0.3189 0.7784 -0.0879 0.369 Uiso calc R 1 . .
C C45 0.3653(18) 0.9033(10) -0.0019(16) 0.123(7) Uiso d DU 1 . .
H H45A 0.3284 0.9266 -0.064 0.184 Uiso calc R 1 . .
H H45B 0.4491 0.8819 -0.0007 0.184 Uiso calc R 1 . .
H H45C 0.3772 0.9394 0.0492 0.184 Uiso calc R 1 . .

loop_
_atom_site_aniso_label
_atom_site_aniso_U_11
_atom_site_aniso_U_22
_atom_site_aniso_U_33
_atom_site_aniso_U_12
_atom_site_aniso_U_13
_atom_site_aniso_U_23
Zr1 0.0401(6) 0.0988(7) 0.0267(6) -0.0004(8) 0.0135(4) -0.0016(8)
Zr2 0.0336(6) 0.1058(8) 0.0243(6) 0.0014(8) 0.0067(4) 0.0017(8)
O1 0.025(2) 0.065(3) 0.031(2) -0.001(4) 0.0097(18) 0.003(4)
O2 0.045(5) 0.081(4) 0.046(4) 0.018(4) 0.020(3) 0.012(3)
O3 0.029(4) 0.086(4) 0.033(4) -0.004(3) 0.009(3) -0.010(3)
O4 0.039(3) 0.084(4) 0.031(3) -0.003(5) 0.014(2) -0.016(5)
O5 0.059(5) 0.087(5) 0.040(4) 0.019(4) 0.019(4) 0.022(4)
O6 0.084(7) 0.078(5) 0.037(5) -0.037(5) 0.010(4) -0.013(4)
O7 0.034(3) 0.266(12) 0.031(3) -0.007(7) 0.000(3) 0.019(7)
O8 0.088(7) 0.113(6) 0.062(6) 0.005(6) 0.048(6) 0.037(5)
O9 0.090(6) 0.100(5) 0.039(4) -0.038(5) 0.025(5) -0.021(4)

loop_
_atom_type_symbol
_atom_type_description
_atom_type_scat_dispersion_real
_atom_type_scat_dispersion_imag
_atom_type_scat_source
C C 0.0033 0.0016 'International Tables Vol C Tables 4.2.6.8 and 6.1.1.4'
H H 0.0000 0.0000 'International Tables Vol C Tables 4.2.6.8 and 6.1.1.4'
O O 0.0106 0.0060 'International Tables Vol C Tables 4.2.6.8 and 6.1.1.4'
Zr Zr -2.9673 0.5597 'International Tables Vol C Tables 4.2.6.8 and 6.1.1.4'

loop_
_geom_angle_atom_site_label_1
_geom_angle_atom_site_label_2
_geom_angle_atom_site_label_3
_geom_angle_site_symmetry_1
_geom_angle_site_symmetry_3
_geom_angle
_geom_angle_publ_flag
O4 Zr1 O5 . . 95.5(4) ?
O4 Zr1 O6 . . 97.3(4) ?
O5 Zr1 O6 . . 91.0(3) ?
O4 Zr1 O2 . . 97.4(3) ?
O5 Zr1 O2 . . 165.8(3) ?
O6 Zr1 O2 . . 93.2(4) ?
O4 Zr1 O1 . . 168.3(2) ?
O5 Zr1 O1 . . 92.6(3) ?
O6 Zr1 O1 . . 90.9(3) ?
O2 Zr1 O1 . . 73.7(3) ?
O4 Zr1 O3 . . 98.2(3) ?
O5 Zr1 O3 . . 95.6(4) ?
O6 Zr1 O3 . . 162.5(3) ?
O2 Zr1 O3 . . 76.7(2) ?
O1 Zr1 O3 . . 72.6(3) ?
O4 Zr1 Zr2 . . 125.35(16) ?
O5 Zr1 Zr2 . . 120.9(3) ?
O6 Zr1 Zr2 . . 119.0(3) ?
O2 Zr1 Zr2 . . 45.7(2) ?
O1 Zr1 Zr2 . . 42.91(13) ?
O3 Zr1 Zr2 . . 44.1(2) ?
O9 Zr2 O7 . . 102.4(6) ?
O9 Zr2 O8 . . 99.3(3) ?
O7 Zr2 O8 . . 97.8(6) ?
O9 Zr2 O1 . . 95.4(4) ?
O7 Zr2 O1 . . 155.7(3) ?
O8 Zr2 O1 . . 95.5(5) ?
O9 Zr2 O3 . . 94.1(4) ?
O7 Zr2 O3 . . 92.5(4) ?
O8 Zr2 O3 . . 161.0(5) ?
O1 Zr2 O3 . . 69.6(3) ?
O9 Zr2 O2 . . 160.6(4) ?
O7 Zr2 O2 . . 90.5(4) ?
O8 Zr2 O2 . . 93.2(4) ?
O1 Zr2 O2 . . 68.5(3) ?
O3 Zr2 O2 . . 70.7(2) ?
O9 Zr2 Zr1 . . 120.1(3) ?
O7 Zr2 Zr1 . . 114.4(2) ?
O8 Zr2 Zr1 . . 119.2(4) ?
O1 Zr2 Zr1 . . 41.37(12) ?
O3 Zr2 Zr1 . . 41.8(2) ?
O2 Zr2 Zr1 . . 40.5(2) ?
C1 O1 Zr1 . . 125.3(7) ?
C1 O1 Zr2 . . 121.2(7) ?
Zr1 O1 Zr2 . . 95.72(17) ?
O1 C1 C2 . . 110.2(8) ?
O1 C1 H1A . . 109.8 ?
C2 C1 H1A . . 110.0 ?
O1 C1 H1B . . 109.4 ?
C2 C1 H1B . . 109.4 ?
H1A C1 H1B . . 108.1 ?
C5 C2 C3 . . 114.3(10) ?
C5 C2 C1 . . 110.9(10) ?
C3 C2 C1 . . 109.3(10) ?
C5 C2 C4 . . 108.5(9) ?
C3 C2 C4 . . 109.2(9) ?
C1 C2 C4 . . 104.2(10) ?
C2 C3 H3A . . 109.7 ?
C2 C3 H3B . . 110.0 ?
H3A C3 H3B . . 109.1 ?
C2 C3 H3C . . 109.8 ?
H3A C3 H3C . . 109.1 ?
H3B C3 H3C . . 109.1 ?
C2 C4 H4A . . 110.2 ?
C2 C4 H4B . . 109.3 ?
H4A C4 H4B . . 109.5 ?
C2 C4 H4C . . 108.9 ?
H4A C4 H4C . . 109.5 ?
H4B C4 H4C . . 109.5 ?
C2 C5 H5A . . 108.8 ?
C2 C5 H5B . . 110.0 ?
H5A C5 H5B . . 109.5 ?
C2 C5 H5C . . 109.7 ?
H5A C5 H5C . . 109.5 ?
H5B C5 H5C . . 109.5 ?
C6 O2 Zr1 . . 125.9(8) ?
C6 O2 Zr2 . . 117.7(8) ?
Zr1 O2 Zr2 . . 93.7(3) ?
O2 C6 C7 . . 109.7(10) ?
O2 C6 H6A . . 109.6 ?
C7 C6 H6A . . 109.4 ?
O2 C6 H6B . . 110.0 ?
C7 C6 H6B . . 110.0 ?
H6A C6 H6B . . 108.2 ?
C10 C7 C6 . . 114.0(12) ?
C10 C7 C8 . . 106.6(13) ?
C6 C7 C8 . . 107.8(12) ?
C10 C7 C9 . . 111.4(13) ?
C6 C7 C9 . . 107.2(12) ?
C8 C7 C9 . . 109.7(13) ?
C7 C8 H8A . . 115.8 ?
C7 C8 H8B . . 116.5 ?
H8A C8 H8B . . 102.1 ?
C7 C8 H8C . . 116.4 ?
H8A C8 H8C . . 101.9 ?
H8B C8 H8C . . 101.8 ?
C7 C9 H9A . . 110.6 ?
C7 C9 H9B . . 109.9 ?
H9A C9 H9B . . 108.4 ?
C7 C9 H9C . . 110.7 ?
H9A C9 H9C . . 108.5 ?
H9B C9 H9C . . 108.6 ?
C7 C10 H10A . . 110.1 ?
C7 C10 H19B . . 110.7 ?
H10A C10 H19B . . 108.6 ?
C7 C10 H10C . . 110.4 ?
H10A C10 H10C . . 108.5 ?
H19B C10 H10C . . 108.5 ?
C11 O3 Zr1 . . 118.5(9) ?
C11 O3 Zr2 . . 129.8(10) ?
Zr1 O3 Zr2 . . 94.1(3) ?
O3 C11 C12 . . 117.7(11) ?
O3 C11 H11B . . 107.4 ?
C12 C11 H11B . . 107.9 ?
O3 C11 H11C . . 108.1 ?
C12 C11 H11C . . 108.1 ?
H11B C11 H11C . . 107.2 ?
C13 C12 C14 . . 114.4(12) ?
C13 C12 C15 . . 115.3(12) ?
C14 C12 C15 . . 108.9(11) ?
C13 C12 C11 . . 105.7(11) ?
C14 C12 C11 . . 106.3(10) ?
C15 C12 C11 . . 105.5(11) ?
C12 C13 H13A . . 110.4 ?
C12 C13 H13B . . 110.8 ?
H13A C13 H13B . . 108.6 ?
C12 C13 H13C . . 109.8 ?
H13A C13 H13C . . 108.7 ?
H13B C13 H13C . . 108.5 ?
C12 C14 H14A . . 110.0 ?
C12 C14 H14B . . 109.4 ?
H14A C14 H14B . . 109.5 ?
C12 C14 H14C . . 109.0 ?
H14A C14 H14C . . 109.5 ?
H14B C14 H14C . . 109.5 ?
C12 C15 H15A . . 109.1 ?
C12 C15 H15B . . 109.7 ?
H15A C15 H15B . . 109.4 ?
C12 C15 H15C . . 110.0 ?
H15A C15 H15C . . 109.3 ?
H15B C15 H15C . . 109.4 ?
C16 O4 Zr1 . . 156.0(9) ?
O4 C16 C17 . . 111.4(9) ?
O4 C16 H16A . . 109.1 ?
C17 C16 H16A . . 109.1 ?
O4 C16 H16B . . 109.8 ?
C17 C16 H16B . . 109.5 ?
H16A C16 H16B . . 107.9 ?
C19 C17 C16 . . 108.2(10) ?
C19 C17 C18 . . 109.6(12) ?
C16 C17 C18 . . 109.1(11) ?
C19 C17 C20 . . 113.0(11) ?
C16 C17 C20 . . 110.5(10) ?
C18 C17 C20 . . 106.3(11) ?
C17 C18 H18A . . 109.8 ?
C17 C18 H18B . . 109.3 ?
H18A C18 H18B . . 109.3 ?
C17 C18 H18C . . 109.8 ?
H18A C18 H18C . . 109.3 ?
H18B C18 H18C . . 109.3 ?
C17 C19 H19A . . 109.5 ?
C17 C19 H19B . . 109.3 ?
H19A C19 H19B . . 109.4 ?
C17 C19 H19C . . 109.8 ?
H19A C19 H19C . . 109.4 ?
H19B C19 H19C . . 109.4 ?
C17 C20 H20A . . 109.4 ?
C17 C20 H20B . . 109.6 ?
H20A C20 H20B . . 109.4 ?
C17 C20 H20C . . 109.7 ?
H20A C20 H20C . . 109.4 ?
H20B C20 H20C . . 109.4 ?
C21 O5 Zr1 . . 151.5(11) ?
O5 C21 C22 . . 116.7(14) ?
O5 C21 H21A . . 108.2 ?
C22 C21 H21A . . 108.3 ?
O5 C21 H21B . . 108.0 ?
C22 C21 H21B . . 108.1 ?
H21A C21 H21B . . 107.2 ?
C21 C22 C24 . . 111.5(14) ?
C21 C22 C23 . . 109.4(14) ?
C24 C22 C23 . . 113.2(16) ?
C21 C22 C25 . . 111.9(17) ?
C24 C22 C25 . . 109.8(17) ?
C23 C22 C25 . . 100.6(16) ?
C22 C23 H23A . . 113.3 ?
C22 C23 H23B . . 110.8 ?
H23A C23 H23B . . 107.2 ?
C22 C23 H23C . . 109.5 ?
H23A C23 H23C . . 108.2 ?
H23B C23 H23C . . 107.7 ?
C22 C24 H24A . . 109.2 ?
C22 C24 H24B . . 109.9 ?
H24A C24 H24B . . 109.5 ?
C22 C24 H24C . . 109.4 ?
H24A C24 H24C . . 109.5 ?
H24B C24 H24C . . 109.5 ?
C22 C25 H25A . . 120.0 ?
C22 C25 H25B . . 124.0 ?
H25A C25 H25B . . 94.9 ?
C22 C25 H25C . . 123.5 ?
H25A C25 H25C . . 93.9 ?
H25B C25 H25C . . 92.6 ?
C26 O6 Zr1 . . 124.1(8) ?
O6 C26 C27 . . 110.5(11) ?
O6 C26 H28B . . 108.7 ?
C27 C26 H28B . . 109.0 ?
O6 C26 H26C . . 110.4 ?
C27 C26 H26C . . 110.2 ?
H28B C26 H26C . . 108.0 ?
C29 C27 C26 . . 112.8(12) ?
C29 C27 C28 . . 111.1(15) ?
C26 C27 C28 . . 106.0(13) ?
C29 C27 C30 . . 117.0(15) ?
C26 C27 C30 . . 109.8(14) ?
C28 C27 C30 . . 98.8(14) ?
C27 C28 H28A . . 111.9 ?
C27 C28 H28B . . 111.2 ?
H28A C28 H28B . . 107.6 ?
C27 C28 H28C . . 111.0 ?
H28A C28 H28C . . 107.4 ?
H28B C28 H28C . . 107.6 ?
C27 C29 H29A . . 108.6 ?
C27 C29 H29B . . 110.8 ?
H29A C29 H29B . . 109.5 ?
C27 C29 H29C . . 109.1 ?
H29A C29 H29C . . 109.5 ?
H29B C29 H29C . . 109.5 ?
C27 C30 H30A . . 116.8 ?
C27 C30 H30B . . 119.3 ?
H30A C30 H30B . . 99.9 ?
C27 C30 H30C . . 119.3 ?
H30A C30 H30C . . 99.0 ?
H30B C30 H30C . . 98.6 ?
C31 O7 Zr2 . . 155.0(14) ?
O7 C31 C32 . . 108.0(10) ?
O7 C31 H31A . . 110.3 ?
C32 C31 H31A . . 110.8 ?
O7 C31 H31B . . 109.7 ?
C32 C31 H31B . . 109.7 ?
H31A C31 H31B . . 108.4 ?
C33 C32 C35 . . 106.0(13) ?
C33 C32 C34 . . 111.4(14) ?
C35 C32 C34 . . 112.0(11) ?
C33 C32 C31 . . 105.7(13) ?
C35 C32 C31 . . 114.4(11) ?
C34 C32 C31 . . 107.2(11) ?
C32 C33 H33A . . 110.0 ?
C32 C33 H33B . . 109.9 ?
H33A C33 H33B . . 109.3 ?
C32 C33 H33C . . 108.9 ?
H33A C33 H33C . . 109.4 ?
H33B C33 H33C . . 109.3 ?
C32 C34 H34A . . 109.0 ?
C32 C34 H34B . . 109.5 ?
H34A C34 H34B . . 109.5 ?
C32 C34 H34C . . 109.9 ?
H34A C34 H34C . . 109.5 ?
H34B C34 H34C . . 109.5 ?
C32 C35 H35A . . 110.5 ?
C32 C35 H35B . . 109.3 ?
H35A C35 H35B . . 109.0 ?
C32 C35 H35C . . 109.9 ?
H35A C35 H35C . . 109.1 ?
H35B C35 H35C . . 109.1 ?
C36 O8 Zr2 . . 154.4(14) ?
O8 C36 C37 . . 111.4(15) ?
O8 C36 H36A . . 110.8 ?
C37 C36 H36A . . 111.2 ?
O8 C36 H36B . . 107.8 ?
C37 C36 H36B . . 107.6 ?
H36A C36 H36B . . 107.9 ?
C40 C37 C36 . . 111.5(14) ?
C40 C37 C39 . . 112.3(16) ?
C36 C37 C39 . . 114.5(18) ?
C40 C37 C38 . . 101.5(14) ?
C36 C37 C38 . . 111.6(16) ?
C39 C37 C38 . . 104.5(16) ?
C37 C38 H38A . . 109.9 ?
C37 C38 H38B . . 108.3 ?
H38A C38 H38B . . 109.5 ?
C37 C38 H38C . . 110.3 ?
H38A C38 H38C . . 109.5 ?
H38B C38 H38C . . 109.5 ?
C37 C39 H39A . . 112.9 ?
C37 C39 H39B . . 111.6 ?
H39A C39 H39B . . 105.9 ?
C37 C39 H39C . . 113.7 ?
H39A C39 H39C . . 105.7 ?
H39B C39 H39C . . 106.4 ?
C37 C40 H40A . . 109.1 ?
C37 C40 H40B . . 110.8 ?
H40A C40 H40B . . 109.4 ?
C37 C40 H40C . . 108.6 ?
H40A C40 H40C . . 109.5 ?
H40B C40 H40C . . 109.5 ?
C41 O9 Zr2 . . 162.0(10) ?
O9 C41 C42 . . 113.4(13) ?
O9 C41 H41A . . 108.7 ?
C42 C41 H41A . . 108.8 ?
O9 C41 H41B . . 109.0 ?
C42 C41 H41B . . 109.1 ?
H41A C41 H41B . . 107.6 ?
C43 C42 C44 . . 114.2(17) ?
C43 C42 C41 . . 109.8(14) ?
C44 C42 C41 . . 119.3(16) ?
C43 C42 C45 . . 103.5(14) ?
C44 C42 C45 . . 102.7(15) ?
C41 C42 C45 . . 105.2(13) ?
C42 C43 H43A . . 109.8 ?
C42 C43 H43B . . 109.0 ?
H43A C43 H43B . . 109.2 ?
C42 C43 H43C . . 110.7 ?
H43A C43 H43C . . 109.2 ?
H43B C43 H43C . . 109.0 ?
C42 C44 H44A . . 109.5 ?
C42 C44 H44B . . 111.6 ?
H44A C44 H44B . . 107.4 ?
C42 C44 H44C . . 113.0 ?
H44A C44 H44C . . 108.1 ?
H44B C44 H44C . . 107.1 ?
C42 C45 H45A . . 109.6 ?
C42 C45 H45B . . 109.7 ?
H45A C45 H45B . . 108.9 ?
C42 C45 H45C . . 111.0 ?
H45A C45 H45C . . 109.0 ?
H45B C45 H45C . . 108.7 ?

loop_
_geom_bond_atom_site_label_1
_geom_bond_atom_site_label_2
_geom_bond_site_symmetry_2
_geom_bond_distance
_geom_bond_publ_flag
Zr1 O4 . 1.930(5) ?
Zr1 O5 . 2.066(8) ?
Zr1 O6 . 2.095(8) ?
Zr1 O2 . 2.115(8) ?
Zr1 O1 . 2.158(5) ?
Zr1 O3 . 2.170(8) ?
Zr1 Zr2 . 3.2481(11) ?
Zr2 O9 . 1.921(10) ?
Zr2 O7 . 1.954(6) ?
Zr2 O8 . 1.986(9) ?
Zr2 O1 . 2.222(5) ?
Zr2 O3 . 2.266(8) ?
Zr2 O2 . 2.331(9) ?
O1 C1 . 1.469(12) ?
C1 C2 . 1.540(12) ?
C1 H1A . 0.99 ?
C1 H1B . 0.99 ?
C2 C5 . 1.473(12) ?
C2 C3 . 1.494(12) ?
C2 C4 . 1.564(12) ?
C3 H3A . 0.9835 ?
C3 H3B . 0.9836 ?
C3 H3C . 0.9835 ?
C4 H4A . 0.9801 ?
C4 H4B . 0.9801 ?
C4 H4C . 0.9801 ?
C5 H5A . 0.98 ?
C5 H5B . 0.98 ?
C5 H5C . 0.98 ?
O2 C6 . 1.418(12) ?
C6 C7 . 1.512(13) ?
C6 H6A . 0.99 ?
C6 H6B . 0.99 ?
C7 C10 . 1.509(13) ?
C7 C8 . 1.528(13) ?
C7 C9 . 1.541(13) ?
C8 H8A . 1.0465 ?
C8 H8B . 1.0505 ?
C8 H8C . 1.0498 ?
C9 H9A . 0.9899 ?
C9 H9B . 0.9892 ?
C9 H9C . 0.99 ?
C10 H10A . 0.9889 ?
C10 H19B . 0.9895 ?
C10 H10C . 0.9892 ?
O3 C11 . 1.426(13) ?
C11 C12 . 1.553(14) ?
C11 H11B . 0.99 ?
C11 H11C . 0.99 ?
C12 C13 . 1.498(13) ?
C12 C14 . 1.504(12) ?
C12 C15 . 1.519(12) ?
C13 H13A . 0.9884 ?
C13 H13B . 0.9887 ?
C13 H13C . 0.9879 ?
C14 H14A . 0.98 ?
C14 H14B . 0.98 ?
C14 H14C . 0.98 ?
C15 H15A . 0.9812 ?
C15 H15B . 0.9812 ?
C15 H15C . 0.9813 ?
O4 C16 . 1.457(12) ?
C16 C17 . 1.506(13) ?
C16 H16A . 0.99 ?
C16 H16B . 0.99 ?
C17 C19 . 1.520(12) ?
C17 C18 . 1.519(13) ?
C17 C20 . 1.526(12) ?
C18 H18A . 0.9816 ?
C18 H18B . 0.9815 ?
C18 H18C . 0.9816 ?
C19 H19A . 0.9807 ?
C19 H19B . 0.9807 ?
C19 H19C . 0.9808 ?
C20 H20A . 0.981 ?
C20 H20B . 0.981 ?
C20 H20C . 0.981 ?
O5 C21 . 1.420(15) ?
C21 C22 . 1.498(14) ?
C21 H21A . 0.99 ?
C21 H21B . 0.99 ?
C22 C24 . 1.512(14) ?
C22 C23 . 1.525(14) ?
C22 C25 . 1.532(14) ?
C23 H23A . 1.0014 ?
C23 H23B . 0.9969 ?
C23 H23C . 0.9949 ?
C24 H24A . 0.98 ?
C24 H24B . 0.98 ?
C24 H24C . 0.98 ?
C25 H25A . 1.0916 ?
C25 H25B . 1.1264 ?
C25 H25C . 1.1209 ?
O6 C26 . 1.425(14) ?
C26 C27 . 1.514(14) ?
C26 H28B . 0.99 ?
C26 H26C . 0.99 ?
C27 C29 . 1.493(13) ?
C27 C28 . 1.539(14) ?
C27 C30 . 1.531(14) ?
C28 H28A . 1.0001 ?
C28 H28B . 0.9988 ?
C28 H28C . 0.9985 ?
C29 H29A . 0.98 ?
C29 H29B . 0.98 ?
C29 H29C . 0.98 ?
C30 H30A . 1.0608 ?
C30 H30B . 1.0777 ?
C30 H30C . 1.0776 ?
O7 C31 . 1.455(14) ?
C31 C32 . 1.533(14) ?
C31 H31A . 0.99 ?
C31 H31B . 0.99 ?
C32 C33 . 1.508(14) ?
C32 C35 . 1.513(12) ?
C32 C34 . 1.529(13) ?
C33 H33A . 0.9812 ?
C33 H33B . 0.9812 ?
C33 H33C . 0.9811 ?
C34 H34A . 0.98 ?
C34 H34B . 0.98 ?
C34 H34C . 0.98 ?
C35 H35A . 0.9844 ?
C35 H35B . 0.9839 ?
C35 H35C . 0.9841 ?
O8 C36 . 1.447(16) ?
C36 C37 . 1.498(16) ?
C36 H36A . 0.99 ?
C36 H36B . 0.99 ?
C37 C40 . 1.515(13) ?
C37 C39 . 1.516(14) ?
C37 C38 . 1.540(14) ?
C38 H38A . 0.98 ?
C38 H38B . 0.98 ?
C38 H38C . 0.98 ?
C39 H39A . 1.0133 ?
C39 H39B . 1.0093 ?
C39 H39C . 1.0156 ?
C40 H40A . 0.9801 ?
C40 H40B . 0.9801 ?
C40 H40C . 0.9801 ?
O9 C41 . 1.437(15) ?
C41 C42 . 1.496(15) ?
C41 H41A . 0.99 ?
C41 H41B . 0.99 ?
C42 C43 . 1.501(14) ?
C42 C44 . 1.519(14) ?
C42 C45 . 1.577(13) ?
C43 H43A . 0.9834 ?
C43 H43B . 0.9831 ?
C43 H43C . 0.9837 ?
C44 H44A . 0.9958 ?
C44 H44B . 0.9994 ?
C44 H44C . 1.0022 ?
C45 H45A . 0.9862 ?
C45 H45B . 0.9863 ?
C45 H45C . 0.9872 ?

loop_
_geom_torsion_atom_site_label_1
_geom_torsion_atom_site_label_2
_geom_torsion_atom_site_label_3
_geom_torsion_atom_site_label_4
_geom_torsion_site_symmetry_1
_geom_torsion_site_symmetry_2
_geom_torsion_site_symmetry_3
_geom_torsion_site_symmetry_4
_geom_torsion
_geom_torsion_publ_flag
O4 Zr1 Zr2 O9 . . . . -119.4(5) ?
O5 Zr1 Zr2 O9 . . . . 4.8(5) ?
O6 Zr1 Zr2 O9 . . . . 115.7(5) ?
O2 Zr1 Zr2 O9 . . . . 178.8(5) ?
O1 Zr1 Zr2 O9 . . . . 60.4(5) ?
O3 Zr1 Zr2 O9 . . . . -58.2(5) ?
O4 Zr1 Zr2 O7 . . . . 3.0(8) ?
O5 Zr1 Zr2 O7 . . . . 127.2(7) ?
O6 Zr1 Zr2 O7 . . . . -122.0(7) ?
O2 Zr1 Zr2 O7 . . . . -58.9(7) ?
O1 Zr1 Zr2 O7 . . . . -177.2(7) ?
O3 Zr1 Zr2 O7 . . . . 64.1(7) ?
O4 Zr1 Zr2 O8 . . . . 118.1(6) ?
O5 Zr1 Zr2 O8 . . . . -117.7(5) ?
O6 Zr1 Zr2 O8 . . . . -6.9(5) ?
O2 Zr1 Zr2 O8 . . . . 56.2(5) ?
O1 Zr1 Zr2 O8 . . . . -62.1(5) ?
O3 Zr1 Zr2 O8 . . . . 179.3(5) ?
O4 Zr1 Zr2 O1 . . . . -179.8(6) ?
O5 Zr1 Zr2 O1 . . . . -55.6(5) ?
O6 Zr1 Zr2 O1 . . . . 55.2(5) ?
O2 Zr1 Zr2 O1 . . . . 118.3(5) ?
O3 Zr1 Zr2 O1 . . . . -118.6(5) ?
O4 Zr1 Zr2 O3 . . . . -61.2(5) ?
O5 Zr1 Zr2 O3 . . . . 63.1(5) ?
O6 Zr1 Zr2 O3 . . . . 173.9(5) ?
O2 Zr1 Zr2 O3 . . . . -123.0(3) ?
O1 Zr1 Zr2 O3 . . . . 118.6(5) ?
O4 Zr1 Zr2 O2 . . . . 61.9(5) ?
O5 Zr1 Zr2 O2 . . . . -173.9(5) ?
O6 Zr1 Zr2 O2 . . . . -63.1(5) ?
O1 Zr1 Zr2 O2 . . . . -118.3(5) ?
O3 Zr1 Zr2 O2 . . . . 123.0(3) ?
O4 Zr1 O1 C1 . . . . -134.(2) ?
O5 Zr1 O1 C1 . . . . -0.3(8) ?
O6 Zr1 O1 C1 . . . . 90.8(8) ?
O2 Zr1 O1 C1 . . . . -176.2(8) ?
O3 Zr1 O1 C1 . . . . -95.4(8) ?
Zr2 Zr1 O1 C1 . . . . -135.1(9) ?
O4 Zr1 O1 Zr2 . . . . 1.(2) ?
O5 Zr1 O1 Zr2 . . . . 134.9(4) ?
O6 Zr1 O1 Zr2 . . . . -134.1(4) ?
O2 Zr1 O1 Zr2 . . . . -41.0(4) ?
O3 Zr1 O1 Zr2 . . . . 39.8(3) ?
O9 Zr2 O1 C1 . . . . 6.8(8) ?
O7 Zr2 O1 C1 . . . . 143.8(16) ?
O8 Zr2 O1 C1 . . . . -93.1(8) ?
O3 Zr2 O1 C1 . . . . 99.1(8) ?
O2 Zr2 O1 C1 . . . . 175.7(8) ?
Zr1 Zr2 O1 C1 . . . . 137.7(9) ?
O9 Zr2 O1 Zr1 . . . . -130.9(4) ?
O7 Zr2 O1 Zr1 . . . . 6.1(16) ?
O8 Zr2 O1 Zr1 . . . . 129.2(4) ?
O3 Zr2 O1 Zr1 . . . . -38.6(3) ?
O2 Zr2 O1 Zr1 . . . . 37.9(3) ?
Zr1 O1 C1 C2 . . . . -123.5(8) ?
Zr2 O1 C1 C2 . . . . 111.6(9) ?
O1 C1 C2 C5 . . . . 60.0(13) ?
O1 C1 C2 C3 . . . . -66.8(13) ?
O1 C1 C2 C4 . . . . 176.6(10) ?
O4 Zr1 O2 C6 . . . . -5.1(10) ?
O5 Zr1 O2 C6 . . . . 150.2(14) ?
O6 Zr1 O2 C6 . . . . -102.9(10) ?
O1 Zr1 O2 C6 . . . . 167.1(10) ?
O3 Zr1 O2 C6 . . . . 91.6(10) ?
Zr2 Zr1 O2 C6 . . . . 128.5(11) ?
O4 Zr1 O2 Zr2 . . . . -133.5(3) ?
O5 Zr1 O2 Zr2 . . . . 21.7(18) ?
O6 Zr1 O2 Zr2 . . . . 128.7(4) ?
O1 Zr1 O2 Zr2 . . . . 38.6(3) ?
O3 Zr1 O2 Zr2 . . . . -36.8(2) ?
O9 Zr2 O2 C6 . . . . -137.5(11) ?
O7 Zr2 O2 C6 . . . . -5.6(9) ?
O8 Zr2 O2 C6 . . . . 92.3(9) ?
O1 Zr2 O2 C6 . . . . -173.0(9) ?
O3 Zr2 O2 C6 . . . . -98.0(9) ?
Zr1 Zr2 O2 C6 . . . . -134.3(9) ?
O9 Zr2 O2 Zr1 . . . . -3.2(12) ?
O7 Zr2 O2 Zr1 . . . . 128.8(5) ?
O8 Zr2 O2 Zr1 . . . . -133.4(5) ?
O1 Zr2 O2 Zr1 . . . . -38.7(3) ?
O3 Zr2 O2 Zr1 . . . . 36.3(2) ?
Zr1 O2 C6 C7 . . . . 124.1(10) ?
Zr2 O2 C6 C7 . . . . -117.8(10) ?
O2 C6 C7 C10 . . . . 58.6(17) ?
O2 C6 C7 C8 . . . . -59.6(16) ?
O2 C6 C7 C9 . . . . -177.6(14) ?
O4 Zr1 O3 C11 . . . . -6.5(10) ?
O5 Zr1 O3 C11 . . . . 89.9(10) ?
O6 Zr1 O3 C11 . . . . -158.4(14) ?
O2 Zr1 O3 C11 . . . . -102.3(10) ?
O1 Zr1 O3 C11 . . . . -179.1(10) ?
Zr2 Zr1 O3 C11 . . . . -140.3(11) ?
O4 Zr1 O3 Zr2 . . . . 133.8(4) ?
O5 Zr1 O3 Zr2 . . . . -129.8(3) ?
O6 Zr1 O3 Zr2 . . . . -18.0(14) ?
O2 Zr1 O3 Zr2 . . . . 38.1(2) ?
O1 Zr1 O3 Zr2 . . . . -38.8(3) ?
O9 Zr2 O3 C11 . . . . -94.4(11) ?
O7 Zr2 O3 C11 . . . . 8.2(12) ?
O8 Zr2 O3 C11 . . . . 131.1(14) ?
O1 Zr2 O3 C11 . . . . 171.3(11) ?
O2 Zr2 O3 C11 . . . . 97.8(11) ?
Zr1 Zr2 O3 C11 . . . . 133.1(12) ?
O9 Zr2 O3 Zr1 . . . . 132.5(4) ?
O7 Zr2 O3 Zr1 . . . . -124.9(5) ?
O8 Zr2 O3 Zr1 . . . . -2.0(14) ?
O1 Zr2 O3 Zr1 . . . . 38.2(3) ?
O2 Zr2 O3 Zr1 . . . . -35.3(2) ?
Zr1 O3 C11 C12 . . . . -121.3(13) ?
Zr2 O3 C11 C12 . . . . 114.7(13) ?
O3 C11 C12 C13 . . . . 67.7(19) ?
O3 C11 C12 C14 . . . . -170.4(16) ?
O3 C11 C12 C15 . . . . -54.9(19) ?
O5 Zr1 O4 C16 . . . . 157.8(17) ?
O6 Zr1 O4 C16 . . . . 66.1(17) ?
O2 Zr1 O4 C16 . . . . -28.1(17) ?
O1 Zr1 O4 C16 . . . . -68.(3) ?
O3 Zr1 O4 C16 . . . . -105.7(17) ?
Zr2 Zr1 O4 C16 . . . . -67.7(18) ?
Zr1 O4 C16 C17 . . . . -153.4(11) ?
O4 C16 C17 C19 . . . . -172.3(11) ?
O4 C16 C17 C18 . . . . -53.1(14) ?
O4 C16 C17 C20 . . . . 63.4(13) ?
O4 Zr1 O5 C21 . . . . -141.(3) ?
O6 Zr1 O5 C21 . . . . -44.(3) ?
O2 Zr1 O5 C21 . . . . 64.(3) ?
O1 Zr1 O5 C21 . . . . 47.(3) ?
O3 Zr1 O5 C21 . . . . 120.(3) ?
Zr2 Zr1 O5 C21 . . . . 82.(3) ?
Zr1 O5 C21 C22 . . . . 145.9(15) ?
O5 C21 C22 C24 . . . . -61.(2) ?
O5 C21 C22 C23 . . . . 173.(2) ?
O5 C21 C22 C25 . . . . 63.(3) ?
O4 Zr1 O6 C26 . . . . 17.4(13) ?
O5 Zr1 O6 C26 . . . . -78.3(13) ?
O2 Zr1 O6 C26 . . . . 115.2(13) ?
O1 Zr1 O6 C26 . . . . -171.0(13) ?
O3 Zr1 O6 C26 . . . . 169.3(13) ?
Zr2 Zr1 O6 C26 . . . . 155.0(12) ?
Zr1 O6 C26 C27 . . . . 170.0(9) ?
O6 C26 C27 C29 . . . . -62.1(18) ?
O6 C26 C27 C28 . . . . 59.7(19) ?
O6 C26 C27 C30 . . . . 165.5(16) ?
O9 Zr2 O7 C31 . . . . -159.(2) ?
O8 Zr2 O7 C31 . . . . -58.(2) ?
O1 Zr2 O7 C31 . . . . 65.(3) ?
O3 Zr2 O7 C31 . . . . 106.(2) ?
O2 Zr2 O7 C31 . . . . 36.(2) ?
Zr1 Zr2 O7 C31 . . . . 69.(2) ?
Zr2 O7 C31 C32 . . . . 148.4(15) ?
O7 C31 C32 C33 . . . . 50.4(18) ?
O7 C31 C32 C35 . . . . -65.8(16) ?
O7 C31 C32 C34 . . . . 169.3(14) ?
O9 Zr2 O8 C36 . . . . -54.(4) ?
O7 Zr2 O8 C36 . . . . -158.(4) ?
O1 Zr2 O8 C36 . . . . 43.(4) ?
O3 Zr2 O8 C36 . . . . 80.(4) ?
O2 Zr2 O8 C36 . . . . 112.(4) ?
Zr1 Zr2 O8 C36 . . . . 79.(4) ?
Zr2 O8 C36 C37 . . . . 146.(2) ?
O8 C36 C37 C40 . . . . 160.(2) ?
O8 C36 C37 C39 . . . . -71.(3) ?
O8 C36 C37 C38 . . . . 47.(3) ?
O7 Zr2 O9 C41 . . . . -90.(5) ?
O8 Zr2 O9 C41 . . . . 170.(5) ?
O1 Zr2 O9 C41 . . . . 73.(5) ?
O3 Zr2 O9 C41 . . . . 4.(5) ?
O2 Zr2 O9 C41 . . . . 41.(5) ?
Zr1 Zr2 O9 C41 . . . . 38.(5) ?
Zr2 O9 C41 C42 . . . . 157.(3) ?
O9 C41 C42 C43 . . . . -55.(3) ?
O9 C41 C42 C44 . . . . 170.(2) ?
O9 C41 C42 C45 . . . . 55.(2) ?
